data_4510805
loop_
_publ_author_name
'Zipp, Caitlin F.'
'Dirr, Heini W.'
'Fernandes, Manuel A.'
'Marques, Helder M.'
'Michael, Joseph P.'

_publ_section_title
;
 Polymorphic Diversity:N-Phenylbenzamide as a Possible Polymorphophore
;
_journal_issue 8
_journal_name_full 'Crystal Growth &amp; Design'
_journal_page_first 3463
_journal_paper_doi 10.1021/cg400356s
_journal_volume 13
_journal_year 2013
_chemical_formula_moiety 'C21 H17 N O3'
_chemical_formula_sum 'C21 H17 N O3'
_chemical_formula_weight 331.36
_chemical_name_systematic
;
 ?
;
_space_group_IT_number 61
_symmetry_cell_setting orthorhombic
_symmetry_space_group_name_Hall '-P 2ac 2ab'
_symmetry_space_group_name_H-M 'P b c a'
_atom_sites_solution_hydrogens geom
_atom_sites_solution_primary direct
_atom_sites_solution_secondary difmap
_audit_creation_method SHELXL-97
_cell_angle_alpha 90.00
_cell_angle_beta 90.00
_cell_angle_gamma 90.00
_cell_formula_units_Z 8
_cell_length_a 8.7529(4)
_cell_length_b 9.5545(4)
_cell_length_c 39.9926(17)
_cell_measurement_reflns_used 9000
_cell_measurement_temperature 173(2)
_cell_measurement_theta_max 65.38
_cell_measurement_theta_min 4.42
_cell_volume 3344.6(3)
_computing_cell_refinement 'Bruker SMART'
_computing_data_collection 'Bruker SMART'
_computing_data_reduction 'Bruker SAINT'
_computing_molecular_graphics 'Bruker SHELXTL'
_computing_publication_material 'Bruker SHELXTL'
_computing_structure_refinement 'SHELXL-97 (Sheldrick, 1997)'
_computing_structure_solution 'Bruker SHELXTL'
_diffrn_ambient_temperature 173(2)
_diffrn_measured_fraction_theta_full 0.989
_diffrn_measured_fraction_theta_max 0.989
_diffrn_measurement_device_type 'CCD area detector'
_diffrn_measurement_method 'phi and omega scans'
_diffrn_radiation_monochromator graphite
_diffrn_radiation_source 'fine-focus sealed tube'
_diffrn_radiation_type CuK\a
_diffrn_radiation_wavelength 1.54178
_diffrn_reflns_av_R_equivalents 0.0418
_diffrn_reflns_av_sigmaI/netI 0.0288
_diffrn_reflns_limit_h_max 10
_diffrn_reflns_limit_h_min -10
_diffrn_reflns_limit_k_max 8
_diffrn_reflns_limit_k_min -11
_diffrn_reflns_limit_l_max 47
_diffrn_reflns_limit_l_min -37
_diffrn_reflns_number 18694
_diffrn_reflns_theta_full 65.67
_diffrn_reflns_theta_max 65.67
_diffrn_reflns_theta_min 4.42
_exptl_absorpt_coefficient_mu 0.714
_exptl_absorpt_correction_type none
_exptl_crystal_colour colourless
_exptl_crystal_density_diffrn 1.316
_exptl_crystal_description needle
_exptl_crystal_F_000 1392
_exptl_crystal_size_max 0.41
_exptl_crystal_size_mid 0.12
_exptl_crystal_size_min 0.03
_refine_diff_density_max 0.161
_refine_diff_density_min -0.190
_refine_diff_density_rms 0.037
_refine_ls_extinction_method none
_refine_ls_goodness_of_fit_ref 1.073
_refine_ls_hydrogen_treatment mixed
_refine_ls_matrix_type full
_refine_ls_number_parameters 229
_refine_ls_number_reflns 2867
_refine_ls_number_restraints 0
_refine_ls_restrained_S_all 1.073
_refine_ls_R_factor_all 0.0403
_refine_ls_R_factor_gt 0.0354
_refine_ls_shift/su_max 0.004
_refine_ls_shift/su_mean 0.000
_refine_ls_structure_factor_coef Fsqd
_refine_ls_weighting_details 'calc w=1/[\s^2^(Fo^2^)+(0.0423P)^2^+1.2374P] where P=(Fo^2^+2Fc^2^)/3'
_refine_ls_weighting_scheme calc
_refine_ls_wR_factor_gt 0.0925
_refine_ls_wR_factor_ref 0.0960
_reflns_number_gt 2549
_reflns_number_total 2867
_reflns_threshold_expression >2sigma(I)
_cod_data_source_file c10_czhmmp6_0f-cmpd5b.cif
_cod_data_source_block c10_czhmmp6_0f
_cod_depositor_comments
;
The following automatic conversions were performed:

'_symmetry_cell_setting' value 'Orthorhombic' changed to
'orthorhombic' according to
/usr/data/users/saulius/automatic-downloads/retrospective/ACS/lib/dictionaries/cif_core.dic
dictionary named 'cif_core.dic' version 2.4.2 from 2011-04-26.

Automatic conversion script
Id: cif_fix_values 2281 2013-09-26 08:29:07Z andrius 
;
_cod_original_sg_symbol_H-M Pbca
_cod_database_code 4510805

loop_
_symmetry_equiv_pos_as_xyz
'x, y, z'
'-x+1/2, -y, z+1/2'
'-x, y+1/2, -z+1/2'
'x+1/2, -y+1/2, -z'
'-x, -y, -z'
'x-1/2, y, -z-1/2'
'x, -y-1/2, z-1/2'
'-x-1/2, y-1/2, z'

loop_
_atom_site_label
_atom_site_type_symbol
_atom_site_fract_x
_atom_site_fract_y
_atom_site_fract_z
_atom_site_U_iso_or_equiv
_atom_site_adp_type
_atom_site_occupancy
_atom_site_symmetry_multiplicity
_atom_site_calc_flag
_atom_site_refinement_flags
C1 C 0.24064(18) 0.99094(16) 0.39479(3) 0.0322(3) Uani 1 1 d .
H1A H 0.2352 1.0925 0.3901 0.039 Uiso 1 1 calc R
H1B H 0.1531 0.9450 0.3836 0.039 Uiso 1 1 calc R
C2 C 0.38789(16) 0.93263(14) 0.38121(3) 0.0265(3) Uani 1 1 d .
C3 C 0.52664(17) 0.97927(16) 0.39454(3) 0.0325(3) Uani 1 1 d .
H3 H 0.5258 1.0494 0.4114 0.039 Uiso 1 1 calc R
C4 C 0.66482(18) 0.92573(18) 0.38378(4) 0.0380(4) Uani 1 1 d .
H4 H 0.7577 0.9589 0.3932 0.046 Uiso 1 1 calc R
C5 C 0.66729(18) 0.82320(18) 0.35918(4) 0.0392(4) Uani 1 1 d .
H5 H 0.7617 0.7836 0.3522 0.047 Uiso 1 1 calc R
C6 C 0.53218(17) 0.77894(16) 0.34484(4) 0.0336(3) Uani 1 1 d .
H6 H 0.5342 0.7105 0.3276 0.040 Uiso 1 1 calc R
C7 C 0.39310(16) 0.83382(14) 0.35544(3) 0.0259(3) Uani 1 1 d .
C8 C 0.16352(15) 0.87183(14) 0.32195(3) 0.0242(3) Uani 1 1 d .
C9 C 0.03832(15) 0.80370(14) 0.30246(3) 0.0241(3) Uani 1 1 d .
C10 C -0.02565(16) 0.87982(15) 0.27638(3) 0.0297(3) Uani 1 1 d .
H10 H 0.0091 0.9722 0.2720 0.036 Uiso 1 1 calc R
C11 C -0.13957(18) 0.82195(16) 0.25680(4) 0.0363(4) Uani 1 1 d .
H11 H -0.1811 0.8739 0.2387 0.044 Uiso 1 1 calc R
C12 C -0.19306(18) 0.68877(16) 0.26349(4) 0.0379(4) Uani 1 1 d .
H12 H -0.2722 0.6496 0.2502 0.045 Uiso 1 1 calc R
C13 C -0.13109(18) 0.61249(16) 0.28965(4) 0.0355(3) Uani 1 1 d .
H13 H -0.1683 0.5212 0.2944 0.043 Uiso 1 1 calc R
C14 C -0.01497(16) 0.66889(14) 0.30896(3) 0.0289(3) Uani 1 1 d .
H14 H 0.0284 0.6157 0.3266 0.035 Uiso 1 1 calc R
C15 C 0.13497(17) 0.86789(15) 0.44119(4) 0.0318(3) Uani 1 1 d .
C16 C 0.12847(16) 0.85900(15) 0.47827(3) 0.0292(3) Uani 1 1 d .
C17 C 0.20054(16) 0.95686(15) 0.49846(3) 0.0313(3) Uani 1 1 d .
H17 H 0.2569 1.0313 0.4887 0.038 Uiso 1 1 calc R
C18 C 0.19009(18) 0.94576(18) 0.53294(4) 0.0379(4) Uani 1 1 d .
H18 H 0.2390 1.0130 0.5468 0.045 Uiso 1 1 calc R
C19 C 0.10874(19) 0.83734(18) 0.54723(4) 0.0414(4) Uani 1 1 d .
H19 H 0.1032 0.8292 0.5709 0.050 Uiso 1 1 calc R
C20 C 0.03531(18) 0.74055(18) 0.52717(4) 0.0412(4) Uani 1 1 d .
H20 H -0.0213 0.6665 0.5370 0.049 Uiso 1 1 calc R
C21 C 0.04418(18) 0.75143(16) 0.49272(4) 0.0365(4) Uani 1 1 d .
H21 H -0.0073 0.6855 0.4790 0.044 Uiso 1 1 calc R
N1 N 0.25792(14) 0.78573(12) 0.33908(3) 0.0264(3) Uani 1 1 d .
O1 O 0.23143(12) 0.96756(11) 0.43066(2) 0.0321(2) Uani 1 1 d .
O2 O 0.17906(12) 1.00009(10) 0.32175(2) 0.0313(2) Uani 1 1 d .
O3 O 0.06234(18) 0.79530(14) 0.42248(3) 0.0617(4) Uani 1 1 d .
H1 H 0.256(3) 0.695(3) 0.3336(5) 0.074 Uiso 1 1 d .

loop_
_atom_site_aniso_label
_atom_site_aniso_U_11
_atom_site_aniso_U_22
_atom_site_aniso_U_33
_atom_site_aniso_U_23
_atom_site_aniso_U_13
_atom_site_aniso_U_12
C1 0.0389(8) 0.0353(7) 0.0224(6) 0.0013(6) 0.0007(6) 0.0068(6)
C2 0.0319(7) 0.0256(7) 0.0221(6) 0.0034(5) -0.0009(5) 0.0003(6)
C3 0.0396(8) 0.0330(7) 0.0248(7) -0.0023(6) -0.0035(6) -0.0035(6)
C4 0.0310(8) 0.0499(9) 0.0329(8) -0.0021(7) -0.0042(6) -0.0067(7)
C5 0.0291(8) 0.0498(10) 0.0387(8) -0.0051(7) 0.0037(6) 0.0024(7)
C6 0.0340(8) 0.0343(8) 0.0325(7) -0.0063(6) 0.0014(6) 0.0023(6)
C7 0.0291(7) 0.0235(6) 0.0251(6) 0.0027(5) -0.0014(5) -0.0015(6)
C8 0.0287(7) 0.0226(7) 0.0212(6) -0.0011(5) 0.0032(5) 0.0006(5)
C9 0.0252(7) 0.0235(6) 0.0234(6) -0.0035(5) 0.0026(5) 0.0022(5)
C10 0.0324(7) 0.0252(7) 0.0316(7) 0.0013(6) -0.0013(6) 0.0016(6)
C11 0.0392(8) 0.0346(8) 0.0352(8) 0.0005(6) -0.0107(7) 0.0043(7)
C12 0.0364(8) 0.0357(8) 0.0415(8) -0.0068(7) -0.0112(7) 0.0000(7)
C13 0.0381(8) 0.0276(7) 0.0407(8) -0.0018(6) -0.0048(7) -0.0054(6)
C14 0.0318(7) 0.0259(7) 0.0290(7) 0.0011(6) -0.0008(6) -0.0003(6)
C15 0.0353(8) 0.0273(7) 0.0326(7) -0.0039(6) 0.0007(6) -0.0001(6)
C16 0.0268(7) 0.0284(7) 0.0325(7) 0.0009(6) 0.0020(6) 0.0041(6)
C17 0.0297(7) 0.0328(7) 0.0314(7) 0.0011(6) 0.0011(6) -0.0002(6)
C18 0.0382(8) 0.0451(9) 0.0304(7) -0.0009(6) -0.0023(6) 0.0022(7)
C19 0.0422(9) 0.0515(10) 0.0306(8) 0.0089(7) 0.0036(7) 0.0090(8)
C20 0.0369(8) 0.0419(9) 0.0450(9) 0.0141(7) 0.0065(7) 0.0026(7)
C21 0.0344(8) 0.0330(7) 0.0421(9) 0.0030(7) 0.0007(7) -0.0006(7)
N1 0.0293(6) 0.0205(5) 0.0294(6) -0.0017(5) -0.0035(5) -0.0005(5)
O1 0.0352(5) 0.0382(5) 0.0230(5) -0.0006(4) 0.0016(4) -0.0035(5)
O2 0.0397(6) 0.0204(5) 0.0338(5) -0.0003(4) -0.0050(4) -0.0013(4)
O3 0.0914(10) 0.0553(8) 0.0386(6) -0.0098(6) -0.0030(7) -0.0346(8)

loop_
_atom_type_symbol
_atom_type_description
_atom_type_scat_dispersion_real
_atom_type_scat_dispersion_imag
_atom_type_scat_source
C C 0.0181 0.0091 'International Tables Vol C Tables 4.2.6.8 and 6.1.1.4'
H H 0.0000 0.0000 'International Tables Vol C Tables 4.2.6.8 and 6.1.1.4'
N N 0.0311 0.0180 'International Tables Vol C Tables 4.2.6.8 and 6.1.1.4'
O O 0.0492 0.0322 'International Tables Vol C Tables 4.2.6.8 and 6.1.1.4'

loop_
_geom_angle_atom_site_label_1
_geom_angle_atom_site_label_2
_geom_angle_atom_site_label_3
_geom_angle
O1 C1 C2 110.28(11)
O1 C1 H1A 109.6
C2 C1 H1A 109.6
O1 C1 H1B 109.6
C2 C1 H1B 109.6
H1A C1 H1B 108.1
C7 C2 C3 117.88(13)
C7 C2 C1 122.93(13)
C3 C2 C1 119.19(12)
C4 C3 C2 121.54(13)
C4 C3 H3 119.2
C2 C3 H3 119.2
C3 C4 C5 119.70(14)
C3 C4 H4 120.2
C5 C4 H4 120.2
C6 C5 C4 119.80(14)
C6 C5 H5 120.1
C4 C5 H5 120.1
C5 C6 C7 120.49(13)
C5 C6 H6 119.8
C7 C6 H6 119.8
C6 C7 C2 120.48(13)
C6 C7 N1 117.65(12)
C2 C7 N1 121.86(12)
O2 C8 N1 122.72(13)
O2 C8 C9 120.71(12)
N1 C8 C9 116.57(12)
C10 C9 C14 119.24(13)
C10 C9 C8 117.33(12)
C14 C9 C8 123.42(12)
C11 C10 C9 120.42(13)
C11 C10 H10 119.8
C9 C10 H10 119.8
C12 C11 C10 120.17(14)
C12 C11 H11 119.9
C10 C11 H11 119.9
C11 C12 C13 119.86(14)
C11 C12 H12 120.1
C13 C12 H12 120.1
C14 C13 C12 120.22(14)
C14 C13 H13 119.9
C12 C13 H13 119.9
C13 C14 C9 120.07(13)
C13 C14 H14 120.0
C9 C14 H14 120.0
O3 C15 O1 123.20(14)
O3 C15 C16 124.59(14)
O1 C15 C16 112.21(12)
C17 C16 C21 119.84(13)
C17 C16 C15 121.66(13)
C21 C16 C15 118.48(13)
C18 C17 C16 119.84(14)
C18 C17 H17 120.1
C16 C17 H17 120.1
C19 C18 C17 120.21(15)
C19 C18 H18 119.9
C17 C18 H18 119.9
C18 C19 C20 120.07(14)
C18 C19 H19 120.0
C20 C19 H19 120.0
C19 C20 C21 120.10(15)
C19 C20 H20 119.9
C21 C20 H20 119.9
C20 C21 C16 119.92(15)
C20 C21 H21 120.0
C16 C21 H21 120.0
C8 N1 C7 122.86(11)
C8 N1 H1 117.2(15)
C7 N1 H1 115.9(16)
C15 O1 C1 117.00(11)

loop_
_geom_bond_atom_site_label_1
_geom_bond_atom_site_label_2
_geom_bond_distance
C1 O1 1.4541(16)
C1 C2 1.506(2)
C1 H1A 0.9900
C1 H1B 0.9900
C2 C7 1.3984(19)
C2 C3 1.399(2)
C3 C4 1.382(2)
C3 H3 0.9500
C4 C5 1.389(2)
C4 H4 0.9500
C5 C6 1.381(2)
C5 H5 0.9500
C6 C7 1.392(2)
C6 H6 0.9500
C7 N1 1.4280(18)
C8 O2 1.2330(17)
C8 N1 1.3523(18)
C8 C9 1.4940(19)
C9 C10 1.3895(19)
C9 C14 1.3943(19)
C10 C11 1.383(2)
C10 H10 0.9500
C11 C12 1.382(2)
C11 H11 0.9500
C12 C13 1.386(2)
C12 H12 0.9500
C13 C14 1.385(2)
C13 H13 0.9500
C14 H14 0.9500
C15 O3 1.2019(19)
C15 O1 1.3406(18)
C15 C16 1.487(2)
C16 C17 1.387(2)
C16 C21 1.391(2)
C17 C18 1.386(2)
C17 H17 0.9500
C18 C19 1.381(2)
C18 H18 0.9500
C19 C20 1.383(3)
C19 H19 0.9500
C20 C21 1.384(2)
C20 H20 0.9500
C21 H21 0.9500
N1 H1 0.90(3)

loop_
_geom_hbond_atom_site_label_D
_geom_hbond_atom_site_label_H
_geom_hbond_atom_site_label_A
_geom_hbond_distance_DH
_geom_hbond_distance_HA
_geom_hbond_distance_DA
_geom_hbond_angle_DHA
_geom_hbond_site_symmetry_A
N1 H1 O2 0.90(3) 2.00(3) 2.8692(15) 163(2) 8_655

loop_
_geom_torsion_atom_site_label_1
_geom_torsion_atom_site_label_2
_geom_torsion_atom_site_label_3
_geom_torsion_atom_site_label_4
_geom_torsion
O1 C1 C2 C7 123.70(14)
O1 C1 C2 C3 -56.84(17)
C7 C2 C3 C4 -2.7(2)
C1 C2 C3 C4 177.77(14)
C2 C3 C4 C5 0.0(2)
C3 C4 C5 C6 2.2(2)
C4 C5 C6 C7 -1.6(2)
C5 C6 C7 C2 -1.2(2)
C5 C6 C7 N1 178.70(14)
C3 C2 C7 C6 3.3(2)
C1 C2 C7 C6 -177.19(13)
C3 C2 C7 N1 -176.59(12)
C1 C2 C7 N1 2.9(2)
O2 C8 C9 C10 20.60(18)
N1 C8 C9 C10 -158.56(12)
O2 C8 C9 C14 -160.15(13)
N1 C8 C9 C14 20.70(18)
C14 C9 C10 C11 -0.8(2)
C8 C9 C10 C11 178.48(13)
C9 C10 C11 C12 1.4(2)
C10 C11 C12 C13 -0.8(2)
C11 C12 C13 C14 -0.5(2)
C12 C13 C14 C9 1.0(2)
C10 C9 C14 C13 -0.4(2)
C8 C9 C14 C13 -179.66(13)
O3 C15 C16 C17 -171.92(16)
O1 C15 C16 C17 7.76(19)
O3 C15 C16 C21 6.3(2)
O1 C15 C16 C21 -173.98(13)
C21 C16 C17 C18 1.0(2)
C15 C16 C17 C18 179.19(13)
C16 C17 C18 C19 0.3(2)
C17 C18 C19 C20 -1.0(2)
C18 C19 C20 C21 0.5(2)
C19 C20 C21 C16 0.7(2)
C17 C16 C21 C20 -1.4(2)
C15 C16 C21 C20 -179.74(14)
O2 C8 N1 C7 -7.0(2)
C9 C8 N1 C7 172.17(11)
C6 C7 N1 C8 -118.74(14)
C2 C7 N1 C8 61.19(18)
O3 C15 O1 C1 3.0(2)
C16 C15 O1 C1 -176.69(11)
C2 C1 O1 C15 -106.14(14)
